data_7152383
loop_
_publ_author_name
'Kamimura, Akio'
'Miyazaki, Koichiro'
'Suzuki, Shuzo'
'Ishikawa, Shingo'
'Uno, Hidemitsu'

_publ_section_title
;
 Total synthesis of ent-calystegine B4 via nitro-Michael/aldol reaction.
;
_journal_issue 22
_journal_name_full 'Organic &amp; biomolecular chemistry'
_journal_page_first 4362
_journal_page_last 4366
_journal_paper_doi 10.1039/c2ob25386k
_journal_volume 10
_journal_year 2012
_chemical_absolute_configuration rm
_chemical_formula_moiety 'C15 H25 N O6'
_chemical_formula_sum 'C15 H25 N O6'
_chemical_formula_weight 315.37
_space_group_IT_number 4
_symmetry_cell_setting monoclinic
_symmetry_Int_Tables_number 4
_symmetry_space_group_name_Hall 'P 2yb'
_symmetry_space_group_name_H-M 'P 1 21 1'
_atom_sites_solution_hydrogens geom
_atom_sites_solution_primary direct
_atom_sites_solution_secondary difmap
_cell_angle_alpha 90.0000
_cell_angle_beta 110.0621(18)
_cell_angle_gamma 90.0000
_cell_formula_units_Z 2
_cell_length_a 10.8043(4)
_cell_length_b 5.7743(2)
_cell_length_c 14.0245(5)
_cell_measurement_reflns_used 5912
_cell_measurement_temperature 293
_cell_measurement_theta_max 68.10
_cell_measurement_theta_min 3.36
_cell_volume 821.86(5)
_computing_cell_refinement 'RAPID AUTO'
_computing_data_collection 'RAPID AUTO (Rigaku, ????)'
_computing_data_reduction 'RAPID AUTO'
_computing_molecular_graphics 'CrystalStructure 4.0'
_computing_publication_material 'CrystalStructure 4.0 (Rigaku, 2010)'
_computing_structure_refinement 'SHELXL97 (Sheldrick, 2008)'
_computing_structure_solution 'SIR2004 (Burla, et al., 2005)'
_diffrn_ambient_temperature 293
_diffrn_detector_area_resol_mean 10.000
_diffrn_measured_fraction_theta_full 0.999
_diffrn_measured_fraction_theta_max 0.999
_diffrn_measurement_device_type 'Rigaku R-AXIS RAPID'
_diffrn_measurement_method \w
_diffrn_radiation_type 'Cu K\a'
_diffrn_radiation_wavelength 1.54187
_diffrn_reflns_av_R_equivalents 0.0539
_diffrn_reflns_limit_h_max 13
_diffrn_reflns_limit_h_min -12
_diffrn_reflns_limit_k_max 6
_diffrn_reflns_limit_k_min -6
_diffrn_reflns_limit_l_max 16
_diffrn_reflns_limit_l_min -16
_diffrn_reflns_number 9427
_diffrn_reflns_theta_full 68.10
_diffrn_reflns_theta_max 68.10
_diffrn_standards_number 0
_exptl_absorpt_coefficient_mu 0.820
_exptl_absorpt_correction_type none
_exptl_crystal_colour colorless
_exptl_crystal_density_diffrn 1.274
_exptl_crystal_density_method 'not measured'
_exptl_crystal_description block
_exptl_crystal_F_000 340.00
_exptl_crystal_size_max 0.300
_exptl_crystal_size_mid 0.080
_exptl_crystal_size_min 0.080
_refine_diff_density_max 0.140
_refine_diff_density_min -0.200
_refine_ls_abs_structure_details 'Flack, H. D. (1983), Acta Cryst. A39, 876-881. 1196 Friedel Pairs'
_refine_ls_abs_structure_Flack 0.11(18)
_refine_ls_extinction_method none
_refine_ls_goodness_of_fit_ref 1.086
_refine_ls_hydrogen_treatment constr
_refine_ls_number_parameters 225
_refine_ls_number_reflns 2849
_refine_ls_number_restraints 1
_refine_ls_R_factor_gt 0.0341
_refine_ls_shift/su_max 0.000
_refine_ls_structure_factor_coef Fsqd
_refine_ls_weighting_details 'w = 1/[\s^2^(Fo^2^)+(0.0514P)^2^+0.0139P] where P=(Fo^2^+2Fc^2^)/3'
_refine_ls_weighting_scheme calc
_refine_ls_wR_factor_ref 0.0902
_reflns_number_gt 2555
_reflns_number_total 2849
_reflns_threshold_expression F^2^>2.0\s(F^2^)
_cod_data_source_file c2ob25386k.txt
_cod_data_source_block 201000912
_cod_original_cell_volume 821.85(5)
_cod_database_code 7152383

loop_
_symmetry_equiv_pos_site_id
_symmetry_equiv_pos_as_xyz
1 +X,+Y,+Z
2 -X,1/2+Y,-Z

loop_
_atom_site_label
_atom_site_type_symbol
_atom_site_fract_x
_atom_site_fract_y
_atom_site_fract_z
_atom_site_U_iso_or_equiv
_atom_site_adp_type
_atom_site_occupancy
_atom_site_symmetry_multiplicity
_atom_site_calc_flag
_atom_site_refinement_flags
O1 O 0.05133(10) 0.7388(3) -0.09149(7) 0.0447(4) Uani 1.0 2 d .
O2 O 0.22471(11) 0.8031(3) -0.14664(7) 0.0451(3) Uani 1.0 2 d .
O3 O 0.41422(14) 1.1018(3) -0.05563(11) 0.0698(5) Uani 1.0 2 d .
O4 O 0.18972(12) 0.4715(3) 0.09028(9) 0.0456(3) Uani 1.0 2 d .
O5 O 0.29455(14) 1.0605(3) 0.36295(9) 0.0557(4) Uani 1.0 2 d .
O6 O 0.27665(13) 0.7151(3) 0.43661(8) 0.0503(4) Uani 1.0 2 d .
N1 N 0.25647(14) 0.7234(4) 0.27466(9) 0.0467(4) Uani 1.0 2 d .
C1 C 0.00945(18) 0.8176(4) -0.26876(12) 0.0528(5) Uani 1.0 2 d .
C2 C 0.09860(17) 0.6961(4) -0.17584(11) 0.0402(4) Uani 1.0 2 d .
C3 C 0.1073(3) 0.4391(4) -0.19006(16) 0.0568(5) Uani 1.0 2 d .
C4 C 0.15752(14) 0.8290(4) -0.00715(11) 0.0361(4) Uani 1.0 2 d .
C5 C 0.27883(15) 0.7919(4) -0.03935(11) 0.0377(4) Uani 1.0 2 d .
C6 C 0.38076(15) 0.9792(4) 0.00086(12) 0.0436(4) Uani 1.0 2 d .
C7 C 0.43599(18) 1.0123(4) 0.11431(13) 0.0493(5) Uani 1.0 2 d .
C8 C 0.40537(15) 0.8295(4) 0.18169(12) 0.0462(5) Uani 1.0 2 d .
C9 C 0.26376(16) 0.8315(4) 0.18240(11) 0.0407(4) Uani 1.0 2 d .
C10 C 0.16147(15) 0.7114(4) 0.09076(11) 0.0373(4) Uani 1.0 2 d .
C11 C 0.27840(16) 0.8527(4) 0.35931(11) 0.0421(5) Uani 1.0 2 d .
C12 C 0.28892(18) 0.8168(4) 0.53614(11) 0.0489(5) Uani 1.0 2 d .
C13 C 0.1746(3) 0.9787(5) 0.52373(16) 0.0684(7) Uani 1.0 2 d .
C14 C 0.2791(3) 0.6046(5) 0.59697(16) 0.0734(7) Uani 1.0 2 d .
C15 C 0.4210(3) 0.9361(6) 0.58216(15) 0.0728(7) Uani 1.0 2 d .
H4 H 0.1205 0.3895 0.0921 0.0684 Uiso 1.0 2 calc R
H1 H 0.2415 0.6040 0.2750 0.0561 Uiso 1.0 2 calc R
H1A H 0.0097 0.9839 -0.2554 0.0792 Uiso 1.0 2 calc R
H1B H -0.0802 0.7574 -0.2859 0.0792 Uiso 1.0 2 calc R
H1C H 0.0408 0.7906 -0.3255 0.0792 Uiso 1.0 2 calc R
H3A H 0.1423 0.4093 -0.2458 0.0853 Uiso 1.0 2 calc R
H3B H 0.0182 0.3695 -0.2076 0.0853 Uiso 1.0 2 calc R
H3C H 0.1671 0.3691 -0.1262 0.0853 Uiso 1.0 2 calc R
H4A H 0.1432 1.0067 -0.0011 0.0433 Uiso 1.0 2 calc R
H5 H 0.3188 0.6344 -0.0168 0.0452 Uiso 1.0 2 calc R
H7A H 0.4045 1.1609 0.1298 0.0591 Uiso 1.0 2 calc R
H7B H 0.5315 1.0237 0.1340 0.0591 Uiso 1.0 2 calc R
H8A H 0.4647 0.8511 0.2502 0.0555 Uiso 1.0 2 calc R
H8B H 0.4230 0.6789 0.1596 0.0555 Uiso 1.0 2 calc R
H9 H 0.2369 0.9943 0.1824 0.0489 Uiso 1.0 2 calc R
H10 H 0.0708 0.7290 0.0978 0.0448 Uiso 1.0 2 calc R
H13A H 0.1819 1.1162 0.4824 0.1026 Uiso 1.0 2 calc R
H13B H 0.1762 1.0317 0.5922 0.1026 Uiso 1.0 2 calc R
H13C H 0.0898 0.8956 0.4884 0.1026 Uiso 1.0 2 calc R
H14A H 0.1908 0.5353 0.5672 0.1100 Uiso 1.0 2 calc R
H14B H 0.2939 0.6500 0.6678 0.1100 Uiso 1.0 2 calc R
H14C H 0.3464 0.4905 0.5955 0.1100 Uiso 1.0 2 calc R
H15A H 0.4931 0.8252 0.5849 0.1093 Uiso 1.0 2 calc R
H15B H 0.4318 0.9891 0.6523 0.1093 Uiso 1.0 2 calc R
H15C H 0.4252 1.0725 0.5396 0.1093 Uiso 1.0 2 calc R

loop_
_atom_site_aniso_label
_atom_site_aniso_U_11
_atom_site_aniso_U_22
_atom_site_aniso_U_33
_atom_site_aniso_U_12
_atom_site_aniso_U_13
_atom_site_aniso_U_23
O1 0.0325(6) 0.0671(10) 0.0359(5) -0.0045(6) 0.0136(5) -0.0094(6)
O2 0.0400(7) 0.0591(9) 0.0395(6) -0.0105(6) 0.0179(5) -0.0013(6)
O3 0.0597(9) 0.0811(13) 0.0641(8) -0.0285(9) 0.0155(7) 0.0159(8)
O4 0.0452(7) 0.0419(8) 0.0535(7) -0.0028(6) 0.0219(6) -0.0010(6)
O5 0.0724(9) 0.0508(9) 0.0467(7) -0.0072(8) 0.0241(6) -0.0061(6)
O6 0.0637(8) 0.0517(9) 0.0360(5) -0.0005(7) 0.0177(5) -0.0044(6)
N1 0.0531(9) 0.0520(10) 0.0367(7) -0.0062(8) 0.0173(6) -0.0053(7)
C1 0.0531(11) 0.0587(13) 0.0433(9) -0.0077(10) 0.0123(8) -0.0008(9)
C2 0.0409(9) 0.0449(11) 0.0393(8) -0.0071(8) 0.0195(7) -0.0056(8)
C3 0.0677(13) 0.0464(13) 0.0684(12) -0.0051(10) 0.0388(10) -0.0052(10)
C4 0.0286(8) 0.0421(10) 0.0367(7) 0.0009(7) 0.0102(6) -0.0043(7)
C5 0.0329(8) 0.0447(11) 0.0384(7) -0.0012(8) 0.0160(6) 0.0001(7)
C6 0.0326(9) 0.0474(11) 0.0505(9) -0.0024(8) 0.0137(7) 0.0043(9)
C7 0.0395(10) 0.0545(13) 0.0538(10) -0.0107(9) 0.0161(8) -0.0085(9)
C8 0.0368(9) 0.0592(12) 0.0400(8) -0.0019(9) 0.0098(7) -0.0043(9)
C9 0.0402(9) 0.0470(11) 0.0355(8) -0.0006(8) 0.0136(6) -0.0051(8)
C10 0.0302(8) 0.0444(11) 0.0395(8) 0.0006(7) 0.0147(6) -0.0048(8)
C11 0.0394(9) 0.0503(13) 0.0361(8) -0.0006(8) 0.0124(7) -0.0040(8)
C12 0.0570(11) 0.0558(12) 0.0346(8) 0.0026(10) 0.0168(7) -0.0041(8)
C13 0.0754(15) 0.0769(17) 0.0635(12) 0.0165(14) 0.0377(11) 0.0064(12)
C14 0.1002(18) 0.0724(19) 0.0509(11) 0.0052(15) 0.0302(11) 0.0073(11)
C15 0.0679(14) 0.092(2) 0.0503(11) -0.0099(14) 0.0096(10) -0.0180(12)

loop_
_atom_type_symbol
_atom_type_description
_atom_type_scat_dispersion_real
_atom_type_scat_dispersion_imag
_atom_type_scat_source
C C 0.018 0.009
;
International Tables for Crystallography
(1992, Vol. C, Tables 4.2.6.8 and 6.1.1.4)
;
H H 0.000 0.000
;
International Tables for Crystallography
(1992, Vol. C, Table 6.1.1.4)
;
N N 0.031 0.018
;
International Tables for Crystallography
(1992, Vol. C, Tables 4.2.6.8 and 6.1.1.4)
;
O O 0.049 0.032
;
International Tables for Crystallography
(1992, Vol. C, Tables 4.2.6.8 and 6.1.1.4)
;

loop_
_geom_angle_atom_site_label_1
_geom_angle_atom_site_label_2
_geom_angle_atom_site_label_3
_geom_angle
_geom_angle_publ_flag
C2 O1 C4 109.04(12) yes
C2 O2 C5 106.95(13) yes
C11 O6 C12 120.23(16) yes
C9 N1 C11 119.64(18) yes
O1 C2 O2 105.06(12) yes
O1 C2 C1 108.98(16) yes
O1 C2 C3 109.20(17) yes
O2 C2 C1 108.23(16) yes
O2 C2 C3 111.68(16) yes
C1 C2 C3 113.34(15) yes
O1 C4 C5 103.18(13) yes
O1 C4 C10 110.46(15) yes
C5 C4 C10 116.08(14) yes
O2 C5 C4 102.84(11) yes
O2 C5 C6 110.29(15) yes
C4 C5 C6 112.08(16) yes
O3 C6 C5 121.34(15) yes
O3 C6 C7 121.29(17) yes
C5 C6 C7 117.34(17) yes
C6 C7 C8 118.31(17) yes
C7 C8 C9 115.29(16) yes
N1 C9 C8 111.04(13) yes
N1 C9 C10 107.74(16) yes
C8 C9 C10 114.99(15) yes
O4 C10 C4 111.81(15) yes
O4 C10 C9 110.42(13) yes
C4 C10 C9 110.01(16) yes
O5 C11 O6 126.22(16) yes
O5 C11 N1 124.27(17) yes
O6 C11 N1 109.49(18) yes
O6 C12 C13 109.40(13) yes
O6 C12 C14 102.07(18) yes
O6 C12 C15 110.43(17) yes
C13 C12 C14 110.6(2) yes
C13 C12 C15 112.4(2) yes
C14 C12 C15 111.39(16) yes
C10 O4 H4 109.475 no
C9 N1 H1 120.192 no
C11 N1 H1 120.168 no
C2 C1 H1A 109.473 no
C2 C1 H1B 109.476 no
C2 C1 H1C 109.467 no
H1A C1 H1B 109.475 no
H1A C1 H1C 109.469 no
H1B C1 H1C 109.467 no
C2 C3 H3A 109.465 no
C2 C3 H3B 109.476 no
C2 C3 H3C 109.473 no
H3A C3 H3B 109.462 no
H3A C3 H3C 109.468 no
H3B C3 H3C 109.482 no
O1 C4 H4A 108.948 no
C5 C4 H4A 108.950 no
C10 C4 H4A 108.946 no
O2 C5 H5 110.471 no
C4 C5 H5 110.469 no
C6 C5 H5 110.468 no
C6 C7 H7A 107.736 no
C6 C7 H7B 107.731 no
C8 C7 H7A 107.727 no
C8 C7 H7B 107.734 no
H7A C7 H7B 107.113 no
C7 C8 H8A 108.446 no
C7 C8 H8B 108.450 no
C9 C8 H8A 108.455 no
C9 C8 H8B 108.455 no
H8A C8 H8B 107.483 no
N1 C9 H9 107.594 no
C8 C9 H9 107.596 no
C10 C9 H9 107.592 no
O4 C10 H10 108.165 no
C4 C10 H10 108.163 no
C9 C10 H10 108.164 no
C12 C13 H13A 109.480 no
C12 C13 H13B 109.470 no
C12 C13 H13C 109.468 no
H13A C13 H13B 109.474 no
H13A C13 H13C 109.471 no
H13B C13 H13C 109.464 no
C12 C14 H14A 109.469 no
C12 C14 H14B 109.474 no
C12 C14 H14C 109.476 no
H14A C14 H14B 109.470 no
H14A C14 H14C 109.466 no
H14B C14 H14C 109.472 no
C12 C15 H15A 109.471 no
C12 C15 H15B 109.474 no
C12 C15 H15C 109.472 no
H15A C15 H15B 109.473 no
H15A C15 H15C 109.464 no
H15B C15 H15C 109.473 no

loop_
_geom_bond_atom_site_label_1
_geom_bond_atom_site_label_2
_geom_bond_distance
_geom_bond_publ_flag
O1 C2 1.461(3) yes
O1 C4 1.4338(17) yes
O2 C2 1.422(3) yes
O2 C5 1.4165(17) yes
O3 C6 1.207(3) yes
O4 C10 1.419(3) yes
O5 C11 1.211(3) yes
O6 C11 1.349(3) yes
O6 C12 1.478(3) yes
N1 C9 1.463(3) yes
N1 C11 1.353(3) yes
C1 C2 1.502(3) yes
C2 C3 1.504(3) yes
C4 C5 1.541(3) yes
C4 C10 1.519(3) yes
C5 C6 1.508(3) yes
C6 C7 1.508(3) yes
C7 C8 1.527(3) yes
C8 C9 1.533(3) yes
C9 C10 1.542(2) yes
C12 C13 1.511(4) yes
C12 C14 1.518(4) yes
C12 C15 1.515(3) yes
O4 H4 0.893 no
N1 H1 0.708 no
C1 H1A 0.978 no
C1 H1B 0.978 no
C1 H1C 0.978 no
C3 H3A 0.993 no
C3 H3B 0.993 no
C3 H3C 0.993 no
C4 H4A 1.045 no
C5 H5 1.010 no
C7 H7A 0.975 no
C7 H7B 0.975 no
C8 H8A 0.963 no
C8 H8B 0.963 no
C9 H9 0.984 no
C10 H10 1.023 no
C13 H13A 1.001 no
C13 H13B 1.002 no
C13 H13C 1.002 no
C14 H14A 0.986 no
C14 H14B 0.986 no
C14 H14C 0.986 no
C15 H15A 0.999 no
C15 H15B 0.999 no
C15 H15C 0.999 no

loop_
_geom_contact_atom_site_label_1
_geom_contact_atom_site_label_2
_geom_contact_distance
_geom_contact_publ_flag
_geom_contact_site_symmetry_2
O1 O4 2.9159(16) no .
O2 O3 2.6467(19) no .
O3 C4 3.454(3) no .
O4 N1 2.8361(19) no .
O4 C5 2.976(3) no .
O4 C8 3.049(3) no .
O5 C8 3.430(3) no .
O5 C9 2.774(3) no .
O5 C12 2.826(3) no .
O5 C13 2.999(4) no .
O5 C15 2.992(3) no .
O6 C9 3.583(2) no .
C1 C4 3.464(2) no .
C1 C5 3.524(2) no .
C2 C6 3.595(3) no .
C2 C10 3.565(3) no .
C3 C4 3.315(3) no .
C3 C5 3.060(3) no .
C4 C7 3.092(3) no .
C4 C8 3.0527(19) no .
C5 C8 2.936(2) no .
C5 C9 3.178(3) no .
C6 C9 3.319(3) no .
C6 C10 3.412(3) no .
C7 C10 3.354(3) no .
C8 C11 3.233(3) no .
C11 C13 2.980(4) no .
C11 C15 3.012(3) no .
O1 O4 2.9357(19) no 2_555
O1 C10 3.571(3) no 2_555
O3 O3 3.496(3) no 2_645
O3 O3 3.496(3) no 2_655
O3 C5 3.308(2) no 2_655
O3 C6 3.013(3) no 2_655
O3 C7 3.135(3) no 2_655
O3 C8 3.319(3) no 2_655
O4 O1 2.9357(19) no 2_545
O5 C1 3.429(3) no 2_555
C1 O5 3.429(3) no 2_545
C5 O3 3.308(2) no 2_645
C6 O3 3.013(3) no 2_645
C7 O3 3.135(3) no 2_645
C8 O3 3.319(3) no 2_645
C10 O1 3.571(3) no 2_545
O1 H4 3.1519 no .
O1 H1A 2.6037 no .
O1 H1B 2.6089 no .
O1 H1C 3.2582 no .
O1 H3A 3.2749 no .
O1 H3B 2.6321 no .
O1 H3C 2.6033 no .
O1 H5 2.7816 no .
O1 H10 2.5902 no .
O2 H1A 2.5262 no .
O2 H1B 3.2127 no .
O2 H1C 2.6126 no .
O2 H3A 2.6543 no .
O2 H3B 3.2660 no .
O2 H3C 2.6214 no .
O2 H4A 2.7487 no .
O3 H4A 3.3159 no .
O3 H5 3.0048 no .
O3 H7A 2.6604 no .
O3 H7B 2.5630 no .
O4 H1 2.5723 no .
O4 H3C 3.0200 no .
O4 H4A 3.3172 no .
O4 H5 2.5544 no .
O4 H8B 2.6555 no .
O4 H9 3.2542 no .
O5 H1 2.8831 no .
O5 H8A 3.0553 no .
O5 H9 2.4217 no .
O5 H13A 2.4067 no .
O5 H13C 3.4008 no .
O5 H15A 3.3991 no .
O5 H15C 2.3950 no .
O6 H1 2.2586 no .
O6 H13A 2.6972 no .
O6 H13B 3.3018 no .
O6 H13C 2.5874 no .
O6 H14A 2.5411 no .
O6 H14B 3.2057 no .
O6 H14C 2.4621 no .
O6 H15A 2.6193 no .
O6 H15B 3.3147 no .
O6 H15C 2.7076 no .
N1 H4 3.1387 no .
N1 H8A 2.5005 no .
N1 H8B 2.8102 no .
N1 H10 2.6012 no .
C1 H3A 2.7208 no .
C1 H3B 2.7175 no .
C1 H3C 3.3566 no .
C2 H4A 2.9398 no .
C2 H5 2.6686 no .
C3 H1A 3.3438 no .
C3 H1B 2.7236 no .
C3 H1C 2.7028 no .
C3 H5 2.9305 no .
C4 H4 2.9867 no .
C4 H1A 3.4141 no .
C4 H3C 3.1579 no .
C4 H7A 3.3114 no .
C4 H8B 3.1380 no .
C4 H9 2.6735 no .
C5 H1A 3.5805 no .
C5 H3A 3.5364 no .
C5 H3C 2.8096 no .
C5 H7A 3.1309 no .
C5 H7B 3.2559 no .
C5 H8B 2.7671 no .
C5 H9 3.4941 no .
C5 H10 3.4420 no .
C6 H4A 2.5620 no .
C6 H8A 3.3801 no .
C6 H8B 2.7343 no .
C6 H9 3.4088 no .
C7 H4A 3.0190 no .
C7 H5 2.8548 no .
C7 H9 2.6380 no .
C8 H1 2.8514 no .
C8 H4A 3.2650 no .
C8 H5 2.8476 no .
C8 H10 3.4454 no .
C9 H4 3.0280 no .
C9 H4A 2.6540 no .
C9 H5 3.2554 no .
C9 H7A 2.6916 no .
C9 H7B 3.3778 no .
C10 H1 2.5054 no .
C10 H5 2.6694 no .
C10 H7A 3.5978 no .
C10 H8A 3.3705 no .
C10 H8B 2.6608 no .
C11 H8A 2.9163 no .
C11 H9 2.5025 no .
C11 H13A 2.7601 no .
C11 H13C 3.1657 no .
C11 H15A 3.2216 no .
C11 H15C 2.7873 no .
C13 H14A 2.6240 no .
C13 H14B 2.7500 no .
C13 H14C 3.3353 no .
C13 H15A 3.3678 no .
C13 H15B 2.7461 no .
C13 H15C 2.6951 no .
C14 H13A 3.3547 no .
C14 H13B 2.6967 no .
C14 H13C 2.6815 no .
C14 H15A 2.6957 no .
C14 H15B 2.7156 no .
C14 H15C 3.3633 no .
C15 H13A 2.6898 no .
C15 H13B 2.7519 no .
C15 H13C 3.3705 no .
C15 H14A 3.3512 no .
C15 H14B 2.6817 no .
C15 H14C 2.7217 no .
H4 H1 2.7432 no .
H4 H3C 3.2711 no .
H4 H5 3.3425 no .
H4 H8B 3.5000 no .
H4 H10 2.0408 no .
H1 H8A 2.9233 no .
H1 H8B 2.9709 no .
H1 H9 2.5929 no .
H1 H10 2.6377 no .
H1A H3A 3.5975 no .
H1A H4A 3.3595 no .
H1B H3A 3.0339 no .
H1B H3B 2.5601 no .
H1C H3A 2.5411 no .
H1C H3B 2.9971 no .
H3A H5 3.3815 no .
H3C H5 2.3799 no .
H4A H5 2.9252 no .
H4A H7A 2.9287 no .
H4A H9 2.4220 no .
H4A H10 2.4189 no .
H5 H7B 3.3871 no .
H5 H8B 2.3551 no .
H7A H8A 2.3922 no .
H7A H8B 2.8115 no .
H7A H9 2.3802 no .
H7B H8A 2.2314 no .
H7B H8B 2.3993 no .
H7B H9 3.4792 no .
H8A H9 2.4578 no .
H8B H9 2.8110 no .
H9 H10 2.3484 no .
H13A H14A 3.5487 no .
H13A H15A 3.5891 no .
H13A H15B 3.0158 no .
H13A H15C 2.4848 no .
H13B H14A 2.8987 no .
H13B H14B 2.5836 no .
H13B H15B 2.6071 no .
H13B H15C 3.0326 no .
H13C H14A 2.4316 no .
H13C H14B 3.0658 no .
H13C H14C 3.5434 no .
H13C H15C 3.5926 no .
H14A H15B 3.5974 no .
H14B H15A 2.9547 no .
H14B H15B 2.5147 no .
H14B H15C 3.5989 no .
H14C H15A 2.5363 no .
H14C H15B 3.0449 no .
O1 H4 2.0473 no 2_555
O1 H4A 3.1266 no 2_545
O1 H9 3.2546 no 2_545
O1 H10 3.2150 no 2_545
O1 H10 3.1111 no 2_555
O2 H3C 3.3576 no 1_565
O2 H7B 3.0415 no 2_645
O2 H14B 3.0733 no 1_554
O3 H3C 2.9459 no 1_565
O3 H5 3.3464 no 1_565
O3 H5 2.7157 no 2_655
O3 H7A 3.5775 no 2_645
O3 H7B 2.8154 no 2_655
O3 H8B 2.6793 no 2_655
O4 H1B 3.5613 no 2_545
O4 H4A 2.9423 no 1_545
O4 H4A 3.3851 no 2_545
O4 H7A 2.8328 no 1_545
O4 H9 3.0116 no 1_545
O4 H10 3.4271 no 2_545
O5 H1 3.3487 no 1_565
O5 H1B 2.4713 no 2_555
O5 H3B 3.5120 no 2_555
O5 H15A 2.6424 no 2_656
O6 H1A 3.5242 no 2_545
O6 H1B 3.5890 no 2_545
O6 H15A 3.4440 no 2_646
O6 H15C 3.2291 no 2_646
N1 H1A 3.1184 no 2_545
N1 H1B 3.3316 no 2_545
N1 H3B 2.9138 no 2_555
N1 H15A 3.5821 no 2_646
N1 H15B 3.4436 no 2_646
C1 H4 3.2662 no 2_555
C1 H1 3.1518 no 2_555
C1 H3B 3.2931 no 1_565
C1 H13A 3.2177 no 2_545
C1 H13B 3.3153 no 1_554
C2 H4 3.1837 no 2_555
C2 H14B 3.5361 no 1_554
C3 H1A 2.8635 no 1_545
C3 H4A 3.5641 no 1_545
C3 H10 2.9255 no 2_545
C3 H14B 3.5037 no 1_554
C4 H4 3.5991 no 1_565
C4 H4 2.8471 no 2_555
C4 H3C 3.5555 no 1_565
C4 H10 3.2987 no 2_555
C5 H7B 3.1975 no 2_645
C6 H3C 3.2790 no 1_565
C6 H5 3.2997 no 2_655
C6 H7B 3.5530 no 2_645
C7 H5 3.4448 no 2_655
C7 H14B 3.5168 no 2_656
C8 H14C 3.4749 no 2_656
C8 H15B 3.0929 no 2_646
C9 H3B 3.1929 no 2_555
C10 H4 3.3988 no 2_555
C10 H3B 3.0773 no 2_555
C10 H4A 3.3130 no 2_545
C11 H1B 3.0975 no 2_555
C11 H3B 3.1829 no 2_555
C11 H15A 3.5812 no 2_656
C11 H15C 3.4302 no 2_646
C13 H1B 3.5243 no 2_555
C13 H1C 3.1366 no 1_556
C13 H1C 3.4565 no 2_555
C13 H14A 3.2643 no 1_565
C13 H14C 3.4510 no 1_565
C14 H1C 3.2998 no 1_556
C14 H3A 3.2495 no 1_556
C14 H8A 3.2130 no 2_646
C14 H13A 3.2374 no 1_545
C14 H13B 3.4829 no 1_545
C15 H8A 3.2867 no 2_656
C15 H14C 3.3223 no 1_565
C15 H15A 3.5899 no 2_656
C15 H15C 3.4683 no 2_646
H4 O1 2.0473 no 2_545
H4 C1 3.2662 no 2_545
H4 C2 3.1837 no 2_545
H4 C4 3.5991 no 1_545
H4 C4 2.8471 no 2_545
H4 C10 3.3988 no 2_545
H4 H1A 3.1194 no 2_545
H4 H1B 2.9953 no 2_545
H4 H4A 2.6224 no 1_545
H4 H4A 2.7762 no 2_545
H4 H7A 3.2135 no 1_545
H4 H9 2.7024 no 1_545
H4 H10 2.9057 no 2_545
H1 O5 3.3487 no 1_545
H1 C1 3.1518 no 2_545
H1 H1A 2.7228 no 2_545
H1 H1B 2.6928 no 2_545
H1 H3B 3.0497 no 2_555
H1 H15A 3.2874 no 2_646
H1 H15B 3.3866 no 2_646
H1A O6 3.5242 no 2_555
H1A N1 3.1184 no 2_555
H1A C3 2.8635 no 1_565
H1A H4 3.1194 no 2_555
H1A H1 2.7228 no 2_555
H1A H3A 2.8236 no 1_565
H1A H3B 2.3181 no 1_565
H1A H3C 3.0011 no 1_565
H1A H10 2.9944 no 2_555
H1A H13B 3.2438 no 1_554
H1B O4 3.5613 no 2_555
H1B O5 2.4713 no 2_545
H1B O6 3.5890 no 2_555
H1B N1 3.3316 no 2_555
H1B C11 3.0975 no 2_545
H1B C13 3.5243 no 2_545
H1B H4 2.9953 no 2_555
H1B H1 2.6928 no 2_555
H1B H9 2.9948 no 2_545
H1B H13A 2.7185 no 2_545
H1B H13C 3.4982 no 2_545
H1C C13 3.1366 no 1_554
H1C C13 3.4565 no 2_545
H1C C14 3.2998 no 1_554
H1C H13A 2.8305 no 2_545
H1C H13B 2.5638 no 1_554
H1C H13C 2.8999 no 1_554
H1C H13C 3.1937 no 2_545
H1C H14A 2.9562 no 1_554
H1C H14B 2.8847 no 1_554
H3A C14 3.2495 no 1_554
H3A H1A 2.8236 no 1_545
H3A H7B 3.3949 no 2_645
H3A H13B 3.2600 no 1_544
H3A H13C 3.4668 no 2_545
H3A H14A 2.9377 no 1_554
H3A H14B 2.7284 no 1_554
H3B O5 3.5120 no 2_545
H3B N1 2.9138 no 2_545
H3B C1 3.2931 no 1_545
H3B C9 3.1929 no 2_545
H3B C10 3.0773 no 2_545
H3B C11 3.1829 no 2_545
H3B H1 3.0497 no 2_545
H3B H1A 2.3181 no 1_545
H3B H4A 3.4516 no 1_545
H3B H9 2.9852 no 2_545
H3B H10 2.2299 no 2_545
H3C O2 3.3576 no 1_545
H3C O3 2.9459 no 1_545
H3C C4 3.5555 no 1_545
H3C C6 3.2790 no 1_545
H3C H1A 3.0011 no 1_545
H3C H4A 2.7991 no 1_545
H3C H7B 3.4143 no 2_645
H3C H10 2.8499 no 2_545
H4A O1 3.1266 no 2_555
H4A O4 2.9423 no 1_565
H4A O4 3.3851 no 2_555
H4A C3 3.5641 no 1_565
H4A C10 3.3130 no 2_555
H4A H4 2.6224 no 1_565
H4A H4 2.7762 no 2_555
H4A H3B 3.4516 no 1_565
H4A H3C 2.7991 no 1_565
H4A H10 2.5848 no 2_555
H5 O3 3.3464 no 1_545
H5 O3 2.7157 no 2_645
H5 C6 3.2997 no 2_645
H5 C7 3.4448 no 2_645
H5 H7A 3.3546 no 1_545
H5 H7B 2.7468 no 2_645
H7A O3 3.5775 no 2_655
H7A O4 2.8328 no 1_565
H7A H4 3.2135 no 1_565
H7A H5 3.3546 no 1_565
H7A H8B 3.0172 no 1_565
H7A H14B 3.5120 no 2_656
H7A H15B 3.5137 no 2_656
H7B O2 3.0415 no 2_655
H7B O3 2.8154 no 2_645
H7B C5 3.1975 no 2_655
H7B C6 3.5530 no 2_655
H7B H3A 3.3949 no 2_655
H7B H3C 3.4143 no 2_655
H7B H5 2.7468 no 2_655
H7B H14B 2.8669 no 2_656
H7B H14C 3.5693 no 2_656
H8A C14 3.2130 no 2_656
H8A C15 3.2867 no 2_646
H8A H14B 3.0073 no 2_656
H8A H14C 2.5427 no 2_656
H8A H15A 3.5109 no 2_656
H8A H15B 2.5375 no 2_646
H8A H15C 3.2070 no 2_646
H8B O3 2.6793 no 2_645
H8B H7A 3.0172 no 1_545
H8B H15B 2.7889 no 2_646
H9 O1 3.2546 no 2_555
H9 O4 3.0116 no 1_565
H9 H4 2.7024 no 1_565
H9 H1B 2.9948 no 2_555
H9 H3B 2.9852 no 2_555
H10 O1 3.1111 no 2_545
H10 O1 3.2150 no 2_555
H10 O4 3.4271 no 2_555
H10 C3 2.9255 no 2_555
H10 C4 3.2987 no 2_545
H10 H4 2.9057 no 2_555
H10 H1A 2.9944 no 2_545
H10 H3B 2.2299 no 2_555
H10 H3C 2.8499 no 2_555
H10 H4A 2.5848 no 2_545
H13A C1 3.2177 no 2_555
H13A C14 3.2374 no 1_565
H13A H1B 2.7185 no 2_555
H13A H1C 2.8305 no 2_555
H13A H13C 3.4944 no 2_556
H13A H14A 2.6833 no 1_565
H13A H14C 2.9005 no 1_565
H13B C1 3.3153 no 1_556
H13B C14 3.4829 no 1_565
H13B H1A 3.2438 no 1_556
H13B H1C 2.5638 no 1_556
H13B H3A 3.2600 no 1_566
H13B H13C 3.4245 no 2_556
H13B H14A 2.9395 no 1_565
H13B H14C 3.2158 no 1_565
H13C H1B 3.4982 no 2_555
H13C H1C 2.8999 no 1_556
H13C H1C 3.1937 no 2_555
H13C H3A 3.4668 no 2_555
H13C H13A 3.4944 no 2_546
H13C H13B 3.4245 no 2_546
H13C H13C 3.5554 no 2_546
H13C H13C 3.5554 no 2_556
H13C H14A 2.9708 no 2_556
H14A C13 3.2643 no 1_545
H14A H1C 2.9562 no 1_556
H14A H3A 2.9377 no 1_556
H14A H13A 2.6833 no 1_545
H14A H13B 2.9395 no 1_545
H14A H13C 2.9708 no 2_546
H14B O2 3.0733 no 1_556
H14B C2 3.5361 no 1_556
H14B C3 3.5037 no 1_556
H14B C7 3.5168 no 2_646
H14B H1C 2.8847 no 1_556
H14B H3A 2.7284 no 1_556
H14B H7A 3.5120 no 2_646
H14B H7B 2.8669 no 2_646
H14B H8A 3.0073 no 2_646
H14C C8 3.4749 no 2_646
H14C C13 3.4510 no 1_545
H14C C15 3.3223 no 1_545
H14C H7B 3.5693 no 2_646
H14C H8A 2.5427 no 2_646
H14C H13A 2.9005 no 1_545
H14C H13B 3.2158 no 1_545
H14C H15B 3.0603 no 1_545
H14C H15C 2.7609 no 1_545
H15A O5 2.6424 no 2_646
H15A O6 3.4440 no 2_656
H15A N1 3.5821 no 2_656
H15A C11 3.5812 no 2_646
H15A C15 3.5899 no 2_646
H15A H1 3.2874 no 2_656
H15A H8A 3.5109 no 2_646
H15A H15C 2.6477 no 2_646
H15B N1 3.4436 no 2_656
H15B C8 3.0929 no 2_656
H15B H1 3.3866 no 2_656
H15B H7A 3.5137 no 2_646
H15B H8A 2.5375 no 2_656
H15B H8B 2.7889 no 2_656
H15B H14C 3.0603 no 1_565
H15C O6 3.2291 no 2_656
H15C C11 3.4302 no 2_656
H15C C15 3.4683 no 2_656
H15C H8A 3.2070 no 2_656
H15C H14C 2.7609 no 1_565
H15C H15A 2.6477 no 2_656

loop_
_geom_hbond_atom_site_label_D
_geom_hbond_atom_site_label_H
_geom_hbond_atom_site_label_A
_geom_hbond_site_symmetry_A
_geom_hbond_distance_DA
_geom_hbond_distance_DH
_geom_hbond_distance_HA
_geom_hbond_angle_DHA
_geom_hbond_publ_flag
O4 H4 O1 2_545 2.9357(19) 0.893 2.047 172.9 no
N1 H1 O4 . 2.8361(19) 0.708 2.572 104.7 no

loop_
_geom_torsion_atom_site_label_1
_geom_torsion_atom_site_label_2
_geom_torsion_atom_site_label_3
_geom_torsion_atom_site_label_4
_geom_torsion
_geom_torsion_publ_flag
C2 O1 C4 C5 -10.90(17) no
C2 O1 C4 C10 -135.61(14) no
C4 O1 C2 O2 -10.84(18) no
C4 O1 C2 C1 -126.63(14) no
C4 O1 C2 C3 109.08(14) no
C2 O2 C5 C4 -36.76(17) no
C2 O2 C5 C6 -156.45(13) no
C5 O2 C2 O1 30.43(17) no
C5 O2 C2 C1 146.74(13) no
C5 O2 C2 C3 -87.83(15) no
C11 O6 C12 C13 61.6(2) no
C11 O6 C12 C14 178.81(13) no
C11 O6 C12 C15 -62.7(2) no
C12 O6 C11 O5 3.1(3) no
C12 O6 C11 N1 -175.72(13) no
C9 N1 C11 O5 5.9(3) no
C9 N1 C11 O6 -175.34(13) no
C11 N1 C9 C8 87.00(19) no
C11 N1 C9 C10 -146.25(14) no
O1 C4 C5 O2 28.74(17) no
O1 C4 C5 C6 147.19(12) no
O1 C4 C10 O4 64.39(17) no
O1 C4 C10 C9 -172.54(13) no
C5 C4 C10 O4 -52.58(18) no
C5 C4 C10 C9 70.48(19) no
C10 C4 C5 O2 149.70(14) no
C10 C4 C5 C6 -91.86(18) no
O2 C5 C6 O3 -5.7(3) no
O2 C5 C6 C7 172.36(13) no
C4 C5 C6 O3 -119.67(17) no
C4 C5 C6 C7 58.42(18) no
O3 C6 C7 C8 -170.95(17) no
C5 C6 C7 C8 11.0(3) no
C6 C7 C8 C9 -73.3(3) no
C7 C8 C9 N1 -157.18(15) no
C7 C8 C9 C10 80.2(2) no
N1 C9 C10 O4 -60.34(19) no
N1 C9 C10 C4 175.78(13) no
C8 C9 C10 O4 64.1(2) no
C8 C9 C10 C4 -59.8(2) no
